data_4085553
loop_
_publ_author_name
'Massard, Alexandre'
'Braunstein, Pierre'
'Danopoulos, Andreas A.'
'Choua, Sylvie'
'Rabu, Pierre'

_publ_section_title
;
 Studies on Three-Coordinate [Co{N(SiMe3)2}2L] Complexes, L =
 N-Heterocyclic Carbene
;
_journal_issue 11
_journal_name_full Organometallics
_journal_page_first 2429
_journal_paper_doi 10.1021/om501178p
_journal_volume 34
_journal_year 2015
_chemical_formula_moiety 'C35 H71 Co N3 Si4'
_chemical_formula_sum 'C35 H71 Co N3 Si4'
_chemical_formula_weight 705.23
_chemical_name_systematic
;
 ?
;
_space_group_crystal_system monoclinic
_space_group_IT_number 14
_space_group_name_Hall '-P 2ybc'
_space_group_name_H-M_alt 'P 1 21/c 1'
_symmetry_space_group_name_Hall '-P 2ybc'
_symmetry_space_group_name_H-M 'P 1 21/c 1'
_atom_sites_solution_hydrogens geom
_atom_sites_solution_primary direct
_atom_sites_solution_secondary difmap
_audit_creation_method SHELXL-2013
_cell_angle_alpha 90
_cell_angle_beta 107.064(2)
_cell_angle_gamma 90
_cell_formula_units_Z 4
_cell_length_a 10.4729(4)
_cell_length_b 20.6538(7)
_cell_length_c 20.3921(6)
_cell_measurement_reflns_used 8726
_cell_measurement_temperature 173(2)
_cell_measurement_theta_max 29.82
_cell_measurement_theta_min 2.23
_cell_volume 4216.7(3)
_computing_cell_refinement 'Bruker SAINT'
_computing_data_collection 'Bruker APEX2'
_computing_data_reduction 'Bruker SAINT'
_computing_molecular_graphics 'Bruker SHELXTL'
_computing_publication_material 'Bruker SHELXTL'
_computing_structure_refinement 'SHELXL-2013 (Sheldrick, 2013)'
_computing_structure_solution 'SHELXS-2013 (Sheldrick, 2013)'
_diffrn_ambient_temperature 173(2)
_diffrn_measured_fraction_theta_full 1.000
_diffrn_measured_fraction_theta_max 0.998
_diffrn_measurement_device_type 'Bruker APEX-II CCD'
_diffrn_measurement_method '\f and \w scans'
_diffrn_radiation_type MoK\a
_diffrn_radiation_wavelength 0.71073
_diffrn_reflns_av_R_equivalents 0.0397
_diffrn_reflns_av_unetI/netI 0.0477
_diffrn_reflns_Laue_measured_fraction_full 1.000
_diffrn_reflns_Laue_measured_fraction_max 0.998
_diffrn_reflns_limit_h_max 14
_diffrn_reflns_limit_h_min -14
_diffrn_reflns_limit_k_max 28
_diffrn_reflns_limit_k_min -29
_diffrn_reflns_limit_l_max 24
_diffrn_reflns_limit_l_min -28
_diffrn_reflns_number 37757
_diffrn_reflns_point_group_measured_fraction_full 1.000
_diffrn_reflns_point_group_measured_fraction_max 0.998
_diffrn_reflns_theta_full 25.242
_diffrn_reflns_theta_max 29.994
_diffrn_reflns_theta_min 1.436
_diffrn_source 'fine-focus sealed tube'
_exptl_absorpt_coefficient_mu 0.546
_exptl_absorpt_correction_T_max 0.7460
_exptl_absorpt_correction_T_min 0.6607
_exptl_absorpt_correction_type multi-scan
_exptl_absorpt_process_details sadabs
_exptl_crystal_colour green
_exptl_crystal_density_diffrn 1.111
_exptl_crystal_description prism
_exptl_crystal_F_000 1540
_exptl_crystal_size_max 0.250
_exptl_crystal_size_mid 0.200
_exptl_crystal_size_min 0.180
_refine_diff_density_max 0.419
_refine_diff_density_min -0.300
_refine_diff_density_rms 0.060
_refine_ls_extinction_method none
_refine_ls_goodness_of_fit_ref 1.008
_refine_ls_hydrogen_treatment constr
_refine_ls_matrix_type full
_refine_ls_number_parameters 406
_refine_ls_number_reflns 12284
_refine_ls_number_restraints 0
_refine_ls_restrained_S_all 1.008
_refine_ls_R_factor_all 0.0676
_refine_ls_R_factor_gt 0.0375
_refine_ls_shift/su_max 0.001
_refine_ls_shift/su_mean 0.000
_refine_ls_structure_factor_coef Fsqd
_refine_ls_weighting_details 'w=1/[\s^2^(Fo^2^)+(0.0454P)^2^+0.7431P] where P=(Fo^2^+2Fc^2^)/3'
_refine_ls_weighting_scheme calc
_refine_ls_wR_factor_gt 0.0831
_refine_ls_wR_factor_ref 0.0940
_reflns_Friedel_coverage 0.000
_reflns_number_gt 8872
_reflns_number_total 12284
_reflns_threshold_expression 'I > 2\s(I)'
_cod_data_source_file om501178p_si_002.cif
_cod_data_source_block complex7pbam140206
_cod_depositor_comments 'Adding full bibliography for 4085549--4085557.cif.'
_cod_database_code 4085553
_shelx_space_group_comment
;
The symmetry employed for this shelxl refinement is uniquely defined
by the following loop, which should always be used as a source of
symmetry information in preference to the above space-group names.
They are only intended as comments.
;
_shelx_estimated_absorpt_t_min 0.876
_shelx_estimated_absorpt_t_max 0.908
_shelxl_version_number 2013-4

loop_
_space_group_symop_operation_xyz
'x, y, z'
'-x, y+1/2, -z+1/2'
'-x, -y, -z'
'x, -y-1/2, z-1/2'

loop_
_atom_site_label
_atom_site_type_symbol
_atom_site_fract_x
_atom_site_fract_y
_atom_site_fract_z
_atom_site_U_iso_or_equiv
_atom_site_adp_type
_atom_site_occupancy
_atom_site_site_symmetry_order
_atom_site_calc_flag
_atom_site_refinement_flags_posn
_atom_site_refinement_flags_adp
C1 C 0.25081(14) 0.89479(7) 0.25867(8) 0.0148(3) Uani 1 1 d . .
C2 C 0.27202(15) 0.93135(7) 0.19719(8) 0.0167(3) Uani 1 1 d . .
C3 C 0.38432(16) 0.98001(7) 0.23014(8) 0.0205(3) Uani 1 1 d . .
H3A H 0.4723 0.9624 0.2302 0.025 Uiso 1 1 calc R U
H3B H 0.3695 1.0214 0.2045 0.025 Uiso 1 1 calc R U
C4 C 0.37888(16) 0.99020(7) 0.30307(9) 0.0205(3) Uani 1 1 d . .
C5 C 0.28382(19) 1.04531(8) 0.30740(10) 0.0294(4) Uani 1 1 d . .
H5A H 0.3101 1.0849 0.2882 0.044 Uiso 1 1 calc R U
H5B H 0.2881 1.0527 0.3555 0.044 Uiso 1 1 calc R U
H5C H 0.1924 1.0336 0.2813 0.044 Uiso 1 1 calc R U
C6 C 0.51508(18) 1.00295(8) 0.35430(9) 0.0297(4) Uani 1 1 d . .
H6A H 0.5786 0.9700 0.3489 0.045 Uiso 1 1 calc R U
H6B H 0.5075 1.0011 0.4010 0.045 Uiso 1 1 calc R U
H6C H 0.5467 1.0459 0.3459 0.045 Uiso 1 1 calc R U
C7 C 0.31755(17) 0.88032(8) 0.15350(9) 0.0227(3) Uani 1 1 d . .
H7A H 0.4008 0.8596 0.1817 0.027 Uiso 1 1 calc R U
H7B H 0.2483 0.8463 0.1394 0.027 Uiso 1 1 calc R U
C8 C 0.3423(2) 0.90977(10) 0.08950(10) 0.0365(4) Uani 1 1 d . .
H8A H 0.4155 0.9418 0.1033 0.044 Uiso 1 1 calc R U
H8B H 0.3697 0.8753 0.0627 0.044 Uiso 1 1 calc R U
C9 C 0.2160(2) 0.94267(11) 0.04524(10) 0.0427(5) Uani 1 1 d . .
H9A H 0.2349 0.9637 0.0054 0.051 Uiso 1 1 calc R U
H9B H 0.1456 0.9097 0.0276 0.051 Uiso 1 1 calc R U
C10 C 0.1663(2) 0.99317(9) 0.08620(9) 0.0335(4) Uani 1 1 d . .
H10A H 0.0813 1.0118 0.0572 0.040 Uiso 1 1 calc R U
H10B H 0.2324 1.0287 0.0992 0.040 Uiso 1 1 calc R U
C11 C 0.14418(16) 0.96406(8) 0.15100(9) 0.0232(3) Uani 1 1 d . .
H11A H 0.0715 0.9316 0.1378 0.028 Uiso 1 1 calc R U
H11B H 0.1158 0.9987 0.1773 0.028 Uiso 1 1 calc R U
C12 C 0.35558(15) 0.89670(7) 0.38458(8) 0.0160(3) Uani 1 1 d . .
C13 C 0.28712(15) 0.91176(7) 0.43233(8) 0.0197(3) Uani 1 1 d . .
C14 C 0.33369(18) 0.88412(9) 0.49755(9) 0.0285(4) Uani 1 1 d . .
H14 H 0.2871 0.8925 0.5302 0.034 Uiso 1 1 calc R U
C15 C 0.44519(19) 0.84505(10) 0.51588(9) 0.0327(4) Uani 1 1 d . .
H15 H 0.4751 0.8271 0.5607 0.039 Uiso 1 1 calc R U
C16 C 0.51296(17) 0.83225(9) 0.46868(9) 0.0275(4) Uani 1 1 d . .
H16 H 0.5901 0.8055 0.4817 0.033 Uiso 1 1 calc R U
C17 C 0.47139(15) 0.85739(7) 0.40262(8) 0.0187(3) Uani 1 1 d . .
C18 C 0.17111(16) 0.95905(8) 0.42063(9) 0.0223(3) Uani 1 1 d . .
H18 H 0.1425 0.9721 0.3712 0.027 Uiso 1 1 calc R U
C19 C 0.05027(18) 0.93053(10) 0.43871(10) 0.0338(4) Uani 1 1 d . .
H19A H 0.0245 0.8895 0.4143 0.051 Uiso 1 1 calc R U
H19B H -0.0246 0.9610 0.4251 0.051 Uiso 1 1 calc R U
H19C H 0.0738 0.9229 0.4883 0.051 Uiso 1 1 calc R U
C20 C 0.2165(2) 1.01986(9) 0.46490(10) 0.0334(4) Uani 1 1 d . .
H20A H 0.2334 1.0087 0.5134 0.050 Uiso 1 1 calc R U
H20B H 0.1465 1.0529 0.4520 0.050 Uiso 1 1 calc R U
H20C H 0.2987 1.0367 0.4575 0.050 Uiso 1 1 calc R U
C21 C 0.55321(15) 0.83946(8) 0.35491(8) 0.0209(3) Uani 1 1 d . .
H21 H 0.5204 0.8657 0.3120 0.025 Uiso 1 1 calc R U
C22 C 0.70285(16) 0.85306(9) 0.38659(10) 0.0290(4) Uani 1 1 d . .
H22A H 0.7153 0.8979 0.4029 0.043 Uiso 1 1 calc R U
H22B H 0.7494 0.8464 0.3519 0.043 Uiso 1 1 calc R U
H22C H 0.7393 0.8236 0.4252 0.043 Uiso 1 1 calc R U
C23 C 0.53261(18) 0.76789(8) 0.33585(10) 0.0300(4) Uani 1 1 d . .
H23A H 0.5640 0.7414 0.3774 0.045 Uiso 1 1 calc R U
H23B H 0.5831 0.7567 0.3039 0.045 Uiso 1 1 calc R U
H23C H 0.4374 0.7596 0.3141 0.045 Uiso 1 1 calc R U
C24 C -0.31040(19) 0.84200(11) 0.19126(12) 0.0432(5) Uani 1 1 d . .
H24A H -0.3640 0.8243 0.1472 0.065 Uiso 1 1 calc R U
H24B H -0.3640 0.8732 0.2081 0.065 Uiso 1 1 calc R U
H24C H -0.2821 0.8067 0.2245 0.065 Uiso 1 1 calc R U
C25 C -0.2249(2) 0.94729(9) 0.11193(11) 0.0396(5) Uani 1 1 d . .
H25A H -0.1503 0.9671 0.0993 0.059 Uiso 1 1 calc R U
H25B H -0.2721 0.9807 0.1298 0.059 Uiso 1 1 calc R U
H25C H -0.2865 0.9272 0.0714 0.059 Uiso 1 1 calc R U
C26 C -0.08297(19) 0.93179(9) 0.25918(10) 0.0326(4) Uani 1 1 d . .
H26A H -0.0441 0.9023 0.2975 0.049 Uiso 1 1 calc R U
H26B H -0.1521 0.9583 0.2697 0.049 Uiso 1 1 calc R U
H26C H -0.0129 0.9600 0.2521 0.049 Uiso 1 1 calc R U
C27 C 0.0411(2) 0.75682(10) 0.05853(11) 0.0393(5) Uani 1 1 d . .
H27A H 0.0690 0.7950 0.0377 0.059 Uiso 1 1 calc R U
H27B H 0.0104 0.7231 0.0236 0.059 Uiso 1 1 calc R U
H27C H 0.1169 0.7405 0.0955 0.059 Uiso 1 1 calc R U
C28 C -0.1734(2) 0.70387(9) 0.11797(11) 0.0373(5) Uani 1 1 d . .
H28A H -0.1111 0.6845 0.1588 0.056 Uiso 1 1 calc R U
H28B H -0.1913 0.6730 0.0798 0.056 Uiso 1 1 calc R U
H28C H -0.2572 0.7147 0.1277 0.056 Uiso 1 1 calc R U
C29 C -0.2269(2) 0.81486(10) 0.01841(11) 0.0453(6) Uani 1 1 d . .
H29A H -0.3102 0.8217 0.0301 0.068 Uiso 1 1 calc R U
H29B H -0.2430 0.7850 -0.0205 0.068 Uiso 1 1 calc R U
H29C H -0.1947 0.8563 0.0061 0.068 Uiso 1 1 calc R U
C30 C 0.0068(3) 0.76911(12) 0.34248(14) 0.0616(8) Uani 1 1 d . .
H30A H 0.0528 0.8109 0.3471 0.092 Uiso 1 1 calc R U
H30B H -0.0205 0.7606 0.3837 0.092 Uiso 1 1 calc R U
H30C H -0.0724 0.7701 0.3023 0.092 Uiso 1 1 calc R U
C31 C 0.2571(2) 0.69978(13) 0.41462(11) 0.0494(6) Uani 1 1 d . .
H31A H 0.3166 0.6635 0.4133 0.074 Uiso 1 1 calc R U
H31B H 0.2180 0.6933 0.4523 0.074 Uiso 1 1 calc R U
H31C H 0.3082 0.7403 0.4218 0.074 Uiso 1 1 calc R U
C32 C 0.0250(2) 0.62666(10) 0.32254(13) 0.0491(6) Uani 1 1 d . .
H32A H -0.0517 0.6285 0.2812 0.074 Uiso 1 1 calc R U
H32B H -0.0067 0.6204 0.3628 0.074 Uiso 1 1 calc R U
H32C H 0.0829 0.5904 0.3189 0.074 Uiso 1 1 calc R U
C33 C 0.36367(19) 0.69878(9) 0.17732(10) 0.0332(4) Uani 1 1 d . .
H33A H 0.3151 0.6994 0.1283 0.050 Uiso 1 1 calc R U
H33B H 0.4435 0.6717 0.1850 0.050 Uiso 1 1 calc R U
H33C H 0.3902 0.7430 0.1931 0.050 Uiso 1 1 calc R U
C34 C 0.3628(2) 0.60965(9) 0.29312(11) 0.0397(5) Uani 1 1 d . .
H34A H 0.4364 0.6348 0.3231 0.059 Uiso 1 1 calc R U
H34B H 0.3990 0.5755 0.2703 0.059 Uiso 1 1 calc R U
H34C H 0.3103 0.5900 0.3206 0.059 Uiso 1 1 calc R U
C35 C 0.1339(2) 0.60774(9) 0.16543(11) 0.0397(5) Uani 1 1 d . .
H35A H 0.0741 0.5877 0.1886 0.060 Uiso 1 1 calc R U
H35B H 0.1851 0.5740 0.1506 0.060 Uiso 1 1 calc R U
H35C H 0.0811 0.6320 0.1253 0.060 Uiso 1 1 calc R U
N1 N 0.31853(12) 0.92454(6) 0.31521(6) 0.0151(2) Uani 1 1 d . .
N2 N -0.04549(12) 0.83087(6) 0.16324(7) 0.0189(3) Uani 1 1 d . .
N3 N 0.17527(13) 0.72292(6) 0.26199(7) 0.0187(3) Uani 1 1 d . .
Si1 Si -0.15877(4) 0.88385(2) 0.17971(3) 0.02309(10) Uani 1 1 d . .
Si2 Si -0.09784(5) 0.77941(2) 0.09430(3) 0.02508(11) Uani 1 1 d . .
Si3 Si 0.12109(5) 0.70405(2) 0.33166(3) 0.02245(10) Uani 1 1 d . .
Si4 Si 0.25257(5) 0.66470(2) 0.22662(3) 0.02508(11) Uani 1 1 d . .
Co1 Co 0.12666(2) 0.81141(2) 0.23181(2) 0.01509(5) Uani 1 1 d . .

loop_
_atom_site_aniso_label
_atom_site_aniso_U_11
_atom_site_aniso_U_22
_atom_site_aniso_U_33
_atom_site_aniso_U_23
_atom_site_aniso_U_13
_atom_site_aniso_U_12
C1 0.0122(6) 0.0156(6) 0.0153(7) 0.0011(5) 0.0022(5) 0.0030(5)
C2 0.0167(7) 0.0168(6) 0.0153(7) 0.0022(6) 0.0027(6) -0.0026(5)
C3 0.0203(7) 0.0213(7) 0.0184(8) 0.0037(6) 0.0035(6) -0.0056(6)
C4 0.0226(8) 0.0145(7) 0.0215(8) 0.0022(6) 0.0019(6) -0.0062(5)
C5 0.0397(10) 0.0159(7) 0.0313(10) -0.0001(7) 0.0083(8) -0.0001(6)
C6 0.0289(9) 0.0274(8) 0.0258(9) -0.0001(7) -0.0031(7) -0.0127(7)
C7 0.0235(8) 0.0266(8) 0.0182(8) -0.0006(6) 0.0062(6) -0.0004(6)
C8 0.0435(11) 0.0462(11) 0.0242(10) 0.0015(8) 0.0171(9) -0.0041(9)
C9 0.0563(13) 0.0524(12) 0.0167(9) 0.0086(9) 0.0064(9) -0.0042(10)
C10 0.0382(10) 0.0329(9) 0.0222(9) 0.0111(8) -0.0021(8) -0.0027(8)
C11 0.0225(8) 0.0222(7) 0.0203(8) 0.0046(6) -0.0008(6) 0.0000(6)
C12 0.0165(7) 0.0170(6) 0.0126(7) 0.0003(5) 0.0011(6) -0.0009(5)
C13 0.0186(7) 0.0213(7) 0.0179(8) -0.0032(6) 0.0032(6) -0.0004(6)
C14 0.0309(9) 0.0379(9) 0.0182(9) 0.0003(7) 0.0099(7) 0.0057(7)
C15 0.0363(10) 0.0456(11) 0.0161(9) 0.0081(8) 0.0073(8) 0.0106(8)
C16 0.0256(9) 0.0337(9) 0.0212(9) 0.0062(7) 0.0038(7) 0.0108(7)
C17 0.0188(7) 0.0206(7) 0.0160(8) -0.0002(6) 0.0040(6) 0.0017(6)
C18 0.0193(8) 0.0267(8) 0.0197(8) -0.0055(6) 0.0039(6) 0.0029(6)
C19 0.0237(9) 0.0514(11) 0.0279(10) -0.0052(9) 0.0100(8) 0.0011(8)
C20 0.0395(11) 0.0304(9) 0.0281(10) -0.0103(8) 0.0064(8) 0.0055(8)
C21 0.0172(7) 0.0273(8) 0.0177(8) 0.0012(6) 0.0042(6) 0.0037(6)
C22 0.0185(8) 0.0378(9) 0.0293(10) -0.0024(8) 0.0051(7) 0.0018(7)
C23 0.0257(9) 0.0323(9) 0.0327(10) -0.0074(8) 0.0095(8) 0.0020(7)
C24 0.0233(9) 0.0599(13) 0.0486(13) -0.0057(11) 0.0138(9) -0.0039(9)
C25 0.0381(11) 0.0356(10) 0.0357(11) 0.0025(9) -0.0039(9) 0.0127(8)
C26 0.0334(10) 0.0315(9) 0.0300(10) -0.0054(8) 0.0047(8) 0.0044(7)
C27 0.0507(12) 0.0368(10) 0.0323(11) -0.0118(9) 0.0155(9) -0.0047(9)
C28 0.0352(10) 0.0265(9) 0.0450(13) -0.0033(8) 0.0036(9) -0.0091(7)
C29 0.0545(13) 0.0379(11) 0.0285(11) -0.0038(9) -0.0113(10) -0.0016(9)
C30 0.091(2) 0.0528(14) 0.0602(17) 0.0202(12) 0.0527(16) 0.0374(14)
C31 0.0454(13) 0.0768(17) 0.0236(11) 0.0062(11) 0.0066(9) -0.0155(11)
C32 0.0600(15) 0.0379(11) 0.0542(15) -0.0009(10) 0.0242(12) -0.0237(10)
C33 0.0328(10) 0.0382(10) 0.0318(11) -0.0072(8) 0.0146(8) 0.0041(8)
C34 0.0429(12) 0.0303(9) 0.0464(13) 0.0042(9) 0.0142(10) 0.0151(8)
C35 0.0486(12) 0.0243(9) 0.0446(13) -0.0117(8) 0.0110(10) -0.0034(8)
N1 0.0151(6) 0.0140(5) 0.0151(6) 0.0005(5) 0.0029(5) -0.0006(4)
N2 0.0157(6) 0.0195(6) 0.0185(7) -0.0023(5) 0.0000(5) -0.0014(5)
N3 0.0220(7) 0.0121(5) 0.0221(7) -0.0004(5) 0.0068(5) 0.0016(5)
Si1 0.0173(2) 0.0268(2) 0.0223(2) -0.00100(19) 0.00126(18) 0.00214(17)
Si2 0.0271(2) 0.0219(2) 0.0209(2) -0.00396(18) -0.00138(19) -0.00407(17)
Si3 0.0268(2) 0.0174(2) 0.0243(3) 0.00214(17) 0.00925(19) -0.00093(16)
Si4 0.0286(2) 0.0182(2) 0.0285(3) -0.00354(19) 0.0084(2) 0.00426(17)
Co1 0.01491(10) 0.01351(9) 0.01561(11) -0.00037(8) 0.00255(8) -0.00122(7)

loop_
_atom_type_symbol
_atom_type_description
_atom_type_scat_dispersion_real
_atom_type_scat_dispersion_imag
_atom_type_scat_source
C C 0.0033 0.0016 'International Tables Vol C Tables 4.2.6.8 and 6.1.1.4'
H H 0.0000 0.0000 'International Tables Vol C Tables 4.2.6.8 and 6.1.1.4'
N N 0.0061 0.0033 'International Tables Vol C Tables 4.2.6.8 and 6.1.1.4'
Si Si 0.0817 0.0704 'International Tables Vol C Tables 4.2.6.8 and 6.1.1.4'
Co Co 0.3494 0.9721 'International Tables Vol C Tables 4.2.6.8 and 6.1.1.4'

loop_
_geom_angle_atom_site_label_1
_geom_angle_atom_site_label_2
_geom_angle_atom_site_label_3
_geom_angle
N1 C1 C2 108.43(12)
N1 C1 Co1 137.27(11)
C2 C1 Co1 114.30(10)
C1 C2 C3 103.84(12)
C1 C2 C7 106.19(12)
C3 C2 C7 111.78(13)
C1 C2 C11 113.90(13)
C3 C2 C11 113.17(12)
C7 C2 C11 107.78(13)
C4 C3 C2 105.89(12)
C4 C3 H3A 110.6
C2 C3 H3A 110.6
C4 C3 H3B 110.6
C2 C3 H3B 110.6
H3A C3 H3B 108.7
C3 C4 C6 113.49(14)
C3 C4 C5 111.78(14)
C6 C4 C5 109.01(14)
C3 C4 N1 99.77(11)
C6 C4 N1 112.72(12)
C5 C4 N1 109.83(13)
C4 C5 H5A 109.5
C4 C5 H5B 109.5
H5A C5 H5B 109.5
C4 C5 H5C 109.5
H5A C5 H5C 109.5
H5B C5 H5C 109.5
C4 C6 H6A 109.5
C4 C6 H6B 109.5
H6A C6 H6B 109.5
C4 C6 H6C 109.5
H6A C6 H6C 109.5
H6B C6 H6C 109.5
C8 C7 C2 112.30(14)
C8 C7 H7A 109.1
C2 C7 H7A 109.1
C8 C7 H7B 109.1
C2 C7 H7B 109.1
H7A C7 H7B 107.9
C9 C8 C7 110.36(16)
C9 C8 H8A 109.6
C7 C8 H8A 109.6
C9 C8 H8B 109.6
C7 C8 H8B 109.6
H8A C8 H8B 108.1
C10 C9 C8 110.96(16)
C10 C9 H9A 109.4
C8 C9 H9A 109.4
C10 C9 H9B 109.4
C8 C9 H9B 109.4
H9A C9 H9B 108.0
C9 C10 C11 111.59(15)
C9 C10 H10A 109.3
C11 C10 H10A 109.3
C9 C10 H10B 109.3
C11 C10 H10B 109.3
H10A C10 H10B 108.0
C10 C11 C2 111.95(14)
C10 C11 H11A 109.2
C2 C11 H11A 109.2
C10 C11 H11B 109.2
C2 C11 H11B 109.2
H11A C11 H11B 107.9
C13 C12 C17 121.34(14)
C13 C12 N1 122.47(13)
C17 C12 N1 116.02(13)
C14 C13 C12 117.61(14)
C14 C13 C18 116.81(15)
C12 C13 C18 125.48(14)
C15 C14 C13 121.93(17)
C15 C14 H14 119.0
C13 C14 H14 119.0
C14 C15 C16 119.47(17)
C14 C15 H15 120.3
C16 C15 H15 120.3
C15 C16 C17 121.75(16)
C15 C16 H16 119.1
C17 C16 H16 119.1
C16 C17 C12 117.85(15)
C16 C17 C21 117.05(14)
C12 C17 C21 125.09(14)
C13 C18 C19 113.10(14)
C13 C18 C20 109.68(13)
C19 C18 C20 107.88(15)
C13 C18 H18 108.7
C19 C18 H18 108.7
C20 C18 H18 108.7
C18 C19 H19A 109.5
C18 C19 H19B 109.5
H19A C19 H19B 109.5
C18 C19 H19C 109.5
H19A C19 H19C 109.5
H19B C19 H19C 109.5
C18 C20 H20A 109.5
C18 C20 H20B 109.5
H20A C20 H20B 109.5
C18 C20 H20C 109.5
H20A C20 H20C 109.5
H20B C20 H20C 109.5
C17 C21 C23 109.55(14)
C17 C21 C22 112.57(14)
C23 C21 C22 109.55(13)
C17 C21 H21 108.4
C23 C21 H21 108.4
C22 C21 H21 108.4
C21 C22 H22A 109.5
C21 C22 H22B 109.5
H22A C22 H22B 109.5
C21 C22 H22C 109.5
H22A C22 H22C 109.5
H22B C22 H22C 109.5
C21 C23 H23A 109.5
C21 C23 H23B 109.5
H23A C23 H23B 109.5
C21 C23 H23C 109.5
H23A C23 H23C 109.5
H23B C23 H23C 109.5
Si1 C24 H24A 109.5
Si1 C24 H24B 109.5
H24A C24 H24B 109.5
Si1 C24 H24C 109.5
H24A C24 H24C 109.5
H24B C24 H24C 109.5
Si1 C25 H25A 109.5
Si1 C25 H25B 109.5
H25A C25 H25B 109.5
Si1 C25 H25C 109.5
H25A C25 H25C 109.5
H25B C25 H25C 109.5
Si1 C26 H26A 109.5
Si1 C26 H26B 109.5
H26A C26 H26B 109.5
Si1 C26 H26C 109.5
H26A C26 H26C 109.5
H26B C26 H26C 109.5
Si2 C27 H27A 109.5
Si2 C27 H27B 109.5
H27A C27 H27B 109.5
Si2 C27 H27C 109.5
H27A C27 H27C 109.5
H27B C27 H27C 109.5
Si2 C28 H28A 109.5
Si2 C28 H28B 109.5
H28A C28 H28B 109.5
Si2 C28 H28C 109.5
H28A C28 H28C 109.5
H28B C28 H28C 109.5
Si2 C29 H29A 109.5
Si2 C29 H29B 109.5
H29A C29 H29B 109.5
Si2 C29 H29C 109.5
H29A C29 H29C 109.5
H29B C29 H29C 109.5
Si3 C30 H30A 109.5
Si3 C30 H30B 109.5
H30A C30 H30B 109.5
Si3 C30 H30C 109.5
H30A C30 H30C 109.5
H30B C30 H30C 109.5
Si3 C31 H31A 109.5
Si3 C31 H31B 109.5
H31A C31 H31B 109.5
Si3 C31 H31C 109.5
H31A C31 H31C 109.5
H31B C31 H31C 109.5
Si3 C32 H32A 109.5
Si3 C32 H32B 109.5
H32A C32 H32B 109.5
Si3 C32 H32C 109.5
H32A C32 H32C 109.5
H32B C32 H32C 109.5
Si4 C33 H33A 109.5
Si4 C33 H33B 109.5
H33A C33 H33B 109.5
Si4 C33 H33C 109.5
H33A C33 H33C 109.5
H33B C33 H33C 109.5
Si4 C34 H34A 109.5
Si4 C34 H34B 109.5
H34A C34 H34B 109.5
Si4 C34 H34C 109.5
H34A C34 H34C 109.5
H34B C34 H34C 109.5
Si4 C35 H35A 109.5
Si4 C35 H35B 109.5
H35A C35 H35B 109.5
Si4 C35 H35C 109.5
H35A C35 H35C 109.5
H35B C35 H35C 109.5
C1 N1 C12 125.66(12)
C1 N1 C4 114.20(12)
C12 N1 C4 119.49(11)
Si1 N2 Si2 118.75(7)
Si1 N2 Co1 122.10(7)
Si2 N2 Co1 117.38(7)
Si4 N3 Si3 119.79(7)
Si4 N3 Co1 129.37(8)
Si3 N3 Co1 110.75(7)
N2 Si1 C26 111.44(8)
N2 Si1 C24 112.85(9)
C26 Si1 C24 107.14(10)
N2 Si1 C25 115.21(9)
C26 Si1 C25 103.85(9)
C24 Si1 C25 105.63(10)
N2 Si2 C27 112.06(8)
N2 Si2 C28 111.18(9)
C27 Si2 C28 109.19(10)
N2 Si2 C29 114.36(8)
C27 Si2 C29 103.31(11)
C28 Si2 C29 106.29(10)
N3 Si3 C30 108.33(9)
N3 Si3 C31 114.18(9)
C30 Si3 C31 105.90(13)
N3 Si3 C32 114.18(9)
C30 Si3 C32 106.48(13)
C31 Si3 C32 107.18(11)
N3 Si4 C34 112.60(8)
N3 Si4 C33 113.75(7)
C34 Si4 C33 105.42(9)
N3 Si4 C35 114.35(8)
C34 Si4 C35 104.17(9)
C33 Si4 C35 105.64(10)
N3 Co1 N2 121.01(5)
N3 Co1 C1 126.44(5)
N2 Co1 C1 112.31(5)

loop_
_geom_bond_atom_site_label_1
_geom_bond_atom_site_label_2
_geom_bond_distance
C1 N1 1.3153(19)
C1 C2 1.535(2)
C1 Co1 2.1303(14)
C2 C3 1.543(2)
C2 C7 1.543(2)
C2 C11 1.548(2)
C3 C4 1.520(2)
C3 H3A 0.9900
C3 H3B 0.9900
C4 C6 1.523(2)
C4 C5 1.532(2)
C4 N1 1.5466(18)
C5 H5A 0.9800
C5 H5B 0.9800
C5 H5C 0.9800
C6 H6A 0.9800
C6 H6B 0.9800
C6 H6C 0.9800
C7 C8 1.529(2)
C7 H7A 0.9900
C7 H7B 0.9900
C8 C9 1.525(3)
C8 H8A 0.9900
C8 H8B 0.9900
C9 C10 1.520(3)
C9 H9A 0.9900
C9 H9B 0.9900
C10 C11 1.530(2)
C10 H10A 0.9900
C10 H10B 0.9900
C11 H11A 0.9900
C11 H11B 0.9900
C12 C13 1.403(2)
C12 C17 1.416(2)
C12 N1 1.4696(19)
C13 C14 1.397(2)
C13 C18 1.522(2)
C14 C15 1.378(2)
C14 H14 0.9500
C15 C16 1.379(3)
C15 H15 0.9500
C16 C17 1.389(2)
C16 H16 0.9500
C17 C21 1.519(2)
C18 C19 1.536(2)
C18 C20 1.538(2)
C18 H18 1.0000
C19 H19A 0.9800
C19 H19B 0.9800
C19 H19C 0.9800
C20 H20A 0.9800
C20 H20B 0.9800
C20 H20C 0.9800
C21 C23 1.527(2)
C21 C22 1.536(2)
C21 H21 1.0000
C22 H22A 0.9800
C22 H22B 0.9800
C22 H22C 0.9800
C23 H23A 0.9800
C23 H23B 0.9800
C23 H23C 0.9800
C24 Si1 1.882(2)
C24 H24A 0.9800
C24 H24B 0.9800
C24 H24C 0.9800
C25 Si1 1.883(2)
C25 H25A 0.9800
C25 H25B 0.9800
C25 H25C 0.9800
C26 Si1 1.8659(19)
C26 H26A 0.9800
C26 H26B 0.9800
C26 H26C 0.9800
C27 Si2 1.868(2)
C27 H27A 0.9800
C27 H27B 0.9800
C27 H27C 0.9800
C28 Si2 1.8753(19)
C28 H28A 0.9800
C28 H28B 0.9800
C28 H28C 0.9800
C29 Si2 1.879(2)
C29 H29A 0.9800
C29 H29B 0.9800
C29 H29C 0.9800
C30 Si3 1.855(2)
C30 H30A 0.9800
C30 H30B 0.9800
C30 H30C 0.9800
C31 Si3 1.867(2)
C31 H31A 0.9800
C31 H31B 0.9800
C31 H31C 0.9800
C32 Si3 1.8689(19)
C32 H32A 0.9800
C32 H32B 0.9800
C32 H32C 0.9800
C33 Si4 1.883(2)
C33 H33A 0.9800
C33 H33B 0.9800
C33 H33C 0.9800
C34 Si4 1.883(2)
C34 H34A 0.9800
C34 H34B 0.9800
C34 H34C 0.9800
C35 Si4 1.8908(19)
C35 H35A 0.9800
C35 H35B 0.9800
C35 H35C 0.9800
N2 Si1 1.7180(14)
N2 Si2 1.7188(14)
N2 Co1 1.9717(13)
N3 Si4 1.7217(13)
N3 Si3 1.7220(15)
N3 Co1 1.9478(12)

loop_
_geom_torsion_atom_site_label_1
_geom_torsion_atom_site_label_2
_geom_torsion_atom_site_label_3
_geom_torsion_atom_site_label_4
_geom_torsion
N1 C1 C2 C3 9.81(16)
Co1 C1 C2 C3 -169.35(9)
N1 C1 C2 C7 127.81(13)
Co1 C1 C2 C7 -51.35(13)
N1 C1 C2 C11 -113.73(14)
Co1 C1 C2 C11 67.11(14)
C1 C2 C3 C4 -24.04(15)
C7 C2 C3 C4 -138.10(13)
C11 C2 C3 C4 99.98(15)
C2 C3 C4 C6 147.36(13)
C2 C3 C4 C5 -88.85(15)
C2 C3 C4 N1 27.22(14)
C1 C2 C7 C8 179.72(14)
C3 C2 C7 C8 -67.68(18)
C11 C2 C7 C8 57.29(17)
C2 C7 C8 C9 -58.3(2)
C7 C8 C9 C10 55.9(2)
C8 C9 C10 C11 -55.4(2)
C9 C10 C11 C2 56.4(2)
C1 C2 C11 C10 -173.44(13)
C3 C2 C11 C10 68.24(18)
C7 C2 C11 C10 -55.90(17)
C17 C12 C13 C14 -2.9(2)
N1 C12 C13 C14 -177.94(14)
C17 C12 C13 C18 173.13(14)
N1 C12 C13 C18 -1.9(2)
C12 C13 C14 C15 2.0(3)
C18 C13 C14 C15 -174.34(17)
C13 C14 C15 C16 -0.4(3)
C14 C15 C16 C17 -0.4(3)
C15 C16 C17 C12 -0.4(3)
C15 C16 C17 C21 -179.44(17)
C13 C12 C17 C16 2.1(2)
N1 C12 C17 C16 177.47(14)
C13 C12 C17 C21 -178.94(14)
N1 C12 C17 C21 -3.6(2)
C14 C13 C18 C19 -54.2(2)
C12 C13 C18 C19 129.74(17)
C14 C13 C18 C20 66.3(2)
C12 C13 C18 C20 -109.80(18)
C16 C17 C21 C23 70.02(19)
C12 C17 C21 C23 -108.93(17)
C16 C17 C21 C22 -52.1(2)
C12 C17 C21 C22 128.92(16)
C2 C1 N1 C12 -162.21(13)
Co1 C1 N1 C12 16.7(2)
C2 C1 N1 C4 8.49(16)
Co1 C1 N1 C4 -172.64(12)
C13 C12 N1 C1 -102.21(18)
C17 C12 N1 C1 82.49(18)
C13 C12 N1 C4 87.54(18)
C17 C12 N1 C4 -87.75(16)
C3 C4 N1 C1 -23.11(16)
C6 C4 N1 C1 -143.81(15)
C5 C4 N1 C1 94.43(16)
C3 C4 N1 C12 148.21(13)
C6 C4 N1 C12 27.5(2)
C5 C4 N1 C12 -94.25(16)
Si2 N2 Si1 C26 177.03(9)
Co1 N2 Si1 C26 12.63(12)
Si2 N2 Si1 C24 56.43(12)
Co1 N2 Si1 C24 -107.96(10)
Si2 N2 Si1 C25 -65.00(12)
Co1 N2 Si1 C25 130.61(10)
Si1 N2 Si2 C27 151.85(10)
Co1 N2 Si2 C27 -43.02(11)
Si1 N2 Si2 C28 -85.65(11)
Co1 N2 Si2 C28 79.48(10)
Si1 N2 Si2 C29 34.71(13)
Co1 N2 Si2 C29 -160.16(10)
Si4 N3 Si3 C30 -165.75(12)
Co1 N3 Si3 C30 11.05(13)
Si4 N3 Si3 C31 76.52(13)
Co1 N3 Si3 C31 -106.67(11)
Si4 N3 Si3 C32 -47.30(13)
Co1 N3 Si3 C32 129.50(10)
Si3 N3 Si4 C34 -36.88(12)
Co1 N3 Si4 C34 146.99(10)
Si3 N3 Si4 C33 -156.73(9)
Co1 N3 Si4 C33 27.14(13)
Si3 N3 Si4 C35 81.78(12)
Co1 N3 Si4 C35 -94.35(12)
